data_7236432
loop_
_publ_author_name
'Wang, Hui'
'Tian, Xiaohe'
'Du, Wei'
'Zhang, Qiong'
'Guan, Lijuan'
'Wang, Aidong'
'Zhang, Yujin'
'Wang, Chuankui'
'Zhou, Hongping'
'Wu, Jieying'
'Tian, Yupeng'

_publ_section_title
;
 A two-photon fluorescent RNA probe screened from a series of
 oxime-functionalized 2,2&#x2032;:6&#x2032;,2&#x2032;&#x2032;-terpyridine
 ZnX2(X = Cl, Br, I) complexes
;
_journal_issue 28
_journal_name_full 'Journal of Materials Chemistry B'
_journal_page_first 4818
_journal_paper_doi 10.1039/C6TB01202G
_journal_volume 4
_journal_year 2016
_chemical_formula_sum 'C36 H27 Cl2 N5 O Zn'
_chemical_formula_weight 681.90
_space_group_IT_number 14
_space_group_name_Hall '-P 2yn'
_space_group_name_H-M_alt 'P 1 21/n 1'
_symmetry_cell_setting monoclinic
_symmetry_space_group_name_H-M 'P 1 21/n 1'
_atom_sites_solution_hydrogens geom
_atom_sites_solution_primary direct
_atom_sites_solution_secondary difmap
_audit_creation_method SHELXL-97
_audit_update_record
;
2016-02-24 deposited with the CCDC.
2016-06-16 downloaded from the CCDC.
;
_cell_angle_alpha 90.000(5)
_cell_angle_beta 114.555(5)
_cell_angle_gamma 90.000(5)
_cell_formula_units_Z 4
_cell_length_a 14.796(5)
_cell_length_b 14.776(5)
_cell_length_c 16.532(5)
_cell_measurement_reflns_used 9964
_cell_measurement_temperature 298(2)
_cell_measurement_theta_max 26.68
_cell_measurement_theta_min 2.41
_cell_volume 3287.5(19)
_computing_structure_refinement 'SHELXL-97 (Sheldrick, 1997)'
_computing_structure_solution 'SHELXS-97 (Sheldrick, 1990)'
_diffrn_ambient_temperature 298(2)
_diffrn_measured_fraction_theta_full 1.000
_diffrn_measured_fraction_theta_max 1.000
_diffrn_measurement_device_type 'CCD area detector'
_diffrn_radiation_monochromator graphite
_diffrn_radiation_source 'fine-focus sealed tube'
_diffrn_radiation_type MoK\a
_diffrn_radiation_wavelength 0.71069
_diffrn_reflns_av_R_equivalents 0.0257
_diffrn_reflns_av_sigmaI/netI 0.0227
_diffrn_reflns_limit_h_max 17
_diffrn_reflns_limit_h_min -17
_diffrn_reflns_limit_k_max 17
_diffrn_reflns_limit_k_min -17
_diffrn_reflns_limit_l_max 19
_diffrn_reflns_limit_l_min -19
_diffrn_reflns_number 22889
_diffrn_reflns_theta_full 25.00
_diffrn_reflns_theta_max 25.00
_diffrn_reflns_theta_min 1.56
_exptl_absorpt_coefficient_mu 0.946
_exptl_absorpt_correction_T_max 0.8333
_exptl_absorpt_correction_T_min 0.7644
_exptl_crystal_density_diffrn 1.378
_exptl_crystal_density_method 'not measured'
_exptl_crystal_description block
_exptl_crystal_F_000 1400
_exptl_crystal_size_max 0.30
_exptl_crystal_size_mid 0.20
_exptl_crystal_size_min 0.20
_refine_diff_density_max 1.957
_refine_diff_density_min -0.572
_refine_diff_density_rms 0.110
_refine_ls_extinction_coef 0.0007(7)
_refine_ls_extinction_expression Fc^*^=kFc[1+0.001xFc^2^\l^3^/sin(2\q)]^-1/4^
_refine_ls_extinction_method SHELXL
_refine_ls_goodness_of_fit_ref 1.011
_refine_ls_hydrogen_treatment mixed
_refine_ls_matrix_type full
_refine_ls_number_parameters 409
_refine_ls_number_reflns 5792
_refine_ls_number_restraints 0
_refine_ls_restrained_S_all 1.011
_refine_ls_R_factor_all 0.0729
_refine_ls_R_factor_gt 0.0642
_refine_ls_shift/su_max 0.014
_refine_ls_shift/su_mean 0.000
_refine_ls_structure_factor_coef Fsqd
_refine_ls_weighting_details 'calc w=1/[\s^2^(Fo^2^)+(0.1405P)^2^+8.0163P] where P=(Fo^2^+2Fc^2^)/3'
_refine_ls_weighting_scheme calc
_refine_ls_wR_factor_gt 0.2056
_refine_ls_wR_factor_ref 0.2179
_reflns_number_gt 4939
_reflns_number_total 5792
_reflns_threshold_expression >2sigma(I)
_cod_data_source_file c6tb01202g2.cif
_cod_data_source_block 1
_cod_depositor_comments
;
The following automatic conversions were performed:

data item '_symmetry_cell_setting' value 'Monoclinic' was changed to
'monoclinic' in accordance with the
/home/saulius/struct/COD-crude-data/automatic-downloads/DataCite-retrospective/RSC/depositions/lib/dictionaries/cif_core.dic
dictionary named 'cif_core.dic' version 2.4.2 last updated on
2011-04-26.

Automatic conversion script
Id: cif_fix_values 6909 2019-04-08 15:41:33Z antanas 
;
_cod_original_cell_volume 3287.4(19)
_cod_original_sg_symbol_H-M 'P2(1)/n  '
_cod_database_code 7236432

loop_
_symmetry_equiv_pos_as_xyz
'x, y, z'
'-x+1/2, y+1/2, -z+1/2'
'-x, -y, -z'
'x-1/2, -y-1/2, z-1/2'

loop_
_atom_site_label
_atom_site_type_symbol
_atom_site_fract_x
_atom_site_fract_y
_atom_site_fract_z
_atom_site_U_iso_or_equiv
_atom_site_adp_type
_atom_site_occupancy
_atom_site_symmetry_multiplicity
_atom_site_calc_flag
_atom_site_refinement_flags
Zn1 Zn 0.64300(4) 1.13262(3) 0.66754(3) 0.0396(2) Uani 1 1 d .
Cl1 Cl 0.72438(9) 1.18624(8) 0.58671(8) 0.0486(3) Uani 1 1 d .
Cl2 Cl 0.61711(12) 1.23731(11) 0.75498(10) 0.0672(4) Uani 1 1 d .
C36 C 0.2705(3) 0.7231(3) 0.9077(3) 0.0335(9) Uani 1 1 d .
H36A H 0.2962 0.7269 0.8632 0.050 Uiso 1 1 calc R
H36B H 0.2590 0.6609 0.9170 0.050 Uiso 1 1 calc R
H36C H 0.3177 0.7486 0.9623 0.050 Uiso 1 1 calc R
N1 N 0.3107(3) 0.5294(3) 0.7566(3) 0.0514(11) Uani 1 1 d .
N3 N 0.5846(3) 1.0070(2) 0.6793(2) 0.0360(8) Uani 1 1 d .
N4 N 0.4924(3) 1.1271(2) 0.5568(3) 0.0418(9) Uani 1 1 d .
C17 C 0.4575(3) 0.7598(3) 0.7167(3) 0.0351(9) Uani 1 1 d .
N2 N 0.7687(3) 1.0560(3) 0.7640(3) 0.0438(9) Uani 1 1 d .
C21 C 0.6021(3) 0.8668(3) 0.7568(3) 0.0356(10) Uani 1 1 d .
H21 H 0.6423 0.8273 0.8008 0.043 Uiso 1 1 calc R
C23 C 0.4465(3) 0.9060(3) 0.6377(3) 0.0361(9) Uani 1 1 d .
H23 H 0.3806 0.8930 0.6009 0.043 Uiso 1 1 calc R
C20 C 0.5027(3) 0.8447(3) 0.7042(3) 0.0355(9) Uani 1 1 d .
C24 C 0.4891(3) 0.9866(3) 0.6267(3) 0.0343(9) Uani 1 1 d .
C25 C 0.4372(3) 1.0553(3) 0.5567(3) 0.0362(9) Uani 1 1 d .
C18 C 0.4927(3) 0.7163(3) 0.7999(3) 0.0395(10) Uani 1 1 d .
H18 H 0.5483 0.7390 0.8470 0.047 Uiso 1 1 calc R
C30 C 0.7460(3) 0.9767(3) 0.7905(3) 0.0384(10) Uani 1 1 d .
C22 C 0.6404(3) 0.9483(3) 0.7426(3) 0.0345(9) Uani 1 1 d .
C8 C 0.3626(3) 0.4621(3) 0.8209(3) 0.0460(11) Uani 1 1 d .
C15 C 0.3304(4) 0.6445(3) 0.6595(3) 0.0474(12) Uani 1 1 d .
H15 H 0.2774 0.6194 0.6114 0.057 Uiso 1 1 calc R
C14 C 0.3620(3) 0.6045(3) 0.7428(3) 0.0415(10) Uani 1 1 d .
C19 C 0.4459(4) 0.6406(3) 0.8125(3) 0.0433(11) Uani 1 1 d .
H19 H 0.4703 0.6129 0.8680 0.052 Uiso 1 1 calc R
C31 C 0.8179(4) 0.9244(4) 0.8557(4) 0.0527(13) Uani 1 1 d .
H31 H 0.8008 0.8707 0.8751 0.063 Uiso 1 1 calc R
C29 C 0.4520(4) 1.1906(3) 0.4944(4) 0.0519(12) Uani 1 1 d .
H29 H 0.4913 1.2394 0.4937 0.062 Uiso 1 1 calc R
C26 C 0.3395(4) 1.0449(3) 0.4938(3) 0.0463(11) Uani 1 1 d .
H26 H 0.3027 0.9940 0.4941 0.056 Uiso 1 1 calc R
C5 C 0.2060(4) 0.5224(4) 0.7090(3) 0.0481(12) Uani 1 1 d .
C16 C 0.3767(3) 0.7210(3) 0.6472(3) 0.0434(11) Uani 1 1 d .
H16 H 0.3534 0.7473 0.5910 0.052 Uiso 1 1 calc R
C34 C 0.8628(4) 1.0843(4) 0.8003(4) 0.0575(14) Uani 1 1 d .
H34 H 0.8779 1.1395 0.7819 0.069 Uiso 1 1 calc R
C4 C 0.1644(4) 0.4382(4) 0.6778(4) 0.0586(14) Uani 1 1 d .
H4 H 0.2047 0.3872 0.6888 0.070 Uiso 1 1 calc R
C27 C 0.2982(4) 1.1128(4) 0.4306(3) 0.0522(13) Uani 1 1 d .
H27 H 0.2330 1.1082 0.3883 0.063 Uiso 1 1 calc R
C13 C 0.4497(4) 0.4247(4) 0.8249(4) 0.0577(13) Uani 1 1 d .
H13 H 0.4770 0.4452 0.7867 0.069 Uiso 1 1 calc R
C9 C 0.3245(5) 0.4314(5) 0.8793(4) 0.0685(17) Uani 1 1 d .
H9 H 0.2669 0.4572 0.8787 0.082 Uiso 1 1 calc R
C28 C 0.3560(4) 1.1877(4) 0.4315(4) 0.0551(13) Uani 1 1 d .
H28 H 0.3300 1.2343 0.3906 0.066 Uiso 1 1 calc R
C32 C 0.9148(4) 0.9537(4) 0.8910(5) 0.0699(18) Uani 1 1 d .
H32 H 0.9644 0.9189 0.9332 0.084 Uiso 1 1 calc R
C33 C 0.9384(4) 1.0359(4) 0.8633(4) 0.0665(16) Uani 1 1 d .
H33 H 1.0034 1.0574 0.8868 0.080 Uiso 1 1 calc R
C11 C 0.4573(5) 0.3249(4) 0.9411(4) 0.0714(17) Uani 1 1 d .
H11 H 0.4880 0.2779 0.9805 0.086 Uiso 1 1 calc R
C3 C 0.0622(5) 0.4306(5) 0.6300(4) 0.0694(18) Uani 1 1 d .
H3 H 0.0341 0.3745 0.6080 0.083 Uiso 1 1 calc R
O1 O -0.1500(4) 0.4281(7) 0.5360(4) 0.141(3) Uani 1 1 d .
C2 C 0.0021(4) 0.5058(6) 0.6150(4) 0.0729(19) Uani 1 1 d .
C10 C 0.3713(6) 0.3629(5) 0.9384(5) 0.083(2) Uani 1 1 d .
H10 H 0.3445 0.3421 0.9769 0.099 Uiso 1 1 calc R
C6 C 0.1453(4) 0.5972(4) 0.6922(5) 0.0694(17) Uani 1 1 d .
H6 H 0.1729 0.6539 0.7118 0.083 Uiso 1 1 calc R
C12 C 0.4970(5) 0.3562(4) 0.8860(5) 0.0675(16) Uani 1 1 d .
H12 H 0.5563 0.3320 0.8889 0.081 Uiso 1 1 calc R
C1 C -0.1077(5) 0.4952(9) 0.5642(5) 0.111(4) Uani 1 1 d .
H1 H -0.1459 0.5474 0.5541 0.134 Uiso 1 1 calc R
C7 C 0.0430(5) 0.5881(6) 0.6461(6) 0.084(2) Uani 1 1 d .
H7 H 0.0023 0.6386 0.6365 0.100 Uiso 1 1 calc R
O2 O 0.1627(3) 0.8780(3) 0.9269(3) 0.0574(10) Uani 1 1 d .
H2 H 0.1756 0.8666 0.9791 0.086 Uiso 1 1 calc R
C37 C 0.1610(8) 0.7819(10) 0.8729(8) 0.161(6) Uani 1 1 d .
H37A H 0.1397 0.7962 0.8104 0.193 Uiso 1 1 calc R
H37B H 0.1112 0.7423 0.8778 0.193 Uiso 1 1 calc R

loop_
_atom_site_aniso_label
_atom_site_aniso_U_11
_atom_site_aniso_U_22
_atom_site_aniso_U_33
_atom_site_aniso_U_23
_atom_site_aniso_U_13
_atom_site_aniso_U_12
Zn1 0.0425(4) 0.0327(3) 0.0430(4) 0.0002(2) 0.0171(3) -0.0051(2)
Cl1 0.0527(7) 0.0487(7) 0.0465(6) -0.0018(5) 0.0227(5) -0.0129(5)
Cl2 0.0740(10) 0.0638(9) 0.0675(9) -0.0227(7) 0.0330(8) -0.0042(7)
C36 0.0271(19) 0.038(2) 0.039(2) 0.0268(18) 0.0175(17) 0.0134(17)
N1 0.036(2) 0.048(2) 0.062(3) 0.010(2) 0.0124(19) -0.0102(18)
N3 0.0343(18) 0.0330(18) 0.0396(19) 0.0009(15) 0.0142(16) -0.0021(15)
N4 0.043(2) 0.037(2) 0.043(2) 0.0039(16) 0.0154(18) 0.0007(16)
C17 0.032(2) 0.032(2) 0.042(2) 0.0014(17) 0.0160(18) -0.0026(17)
N2 0.036(2) 0.043(2) 0.050(2) 0.0034(18) 0.0152(17) -0.0063(17)
C21 0.032(2) 0.035(2) 0.037(2) 0.0019(17) 0.0123(18) -0.0016(17)
C23 0.032(2) 0.036(2) 0.037(2) -0.0005(18) 0.0111(17) -0.0011(17)
C20 0.037(2) 0.032(2) 0.038(2) -0.0023(17) 0.0162(18) -0.0039(18)
C24 0.033(2) 0.033(2) 0.036(2) -0.0024(17) 0.0129(17) 0.0009(17)
C25 0.038(2) 0.032(2) 0.039(2) -0.0003(17) 0.0163(19) 0.0036(18)
C18 0.031(2) 0.042(2) 0.039(2) -0.0011(19) 0.0086(18) -0.0047(18)
C30 0.036(2) 0.036(2) 0.042(2) -0.0005(18) 0.0142(19) -0.0024(18)
C22 0.032(2) 0.034(2) 0.035(2) 0.0013(17) 0.0110(17) 0.0006(17)
C8 0.042(3) 0.042(3) 0.052(3) 0.002(2) 0.017(2) -0.009(2)
C15 0.039(3) 0.050(3) 0.043(3) 0.000(2) 0.006(2) -0.012(2)
C14 0.035(2) 0.037(2) 0.051(3) 0.002(2) 0.016(2) -0.0056(19)
C19 0.041(2) 0.043(3) 0.042(2) 0.0076(19) 0.013(2) -0.0044(19)
C31 0.035(2) 0.045(3) 0.065(3) 0.011(2) 0.008(2) -0.004(2)
C29 0.060(3) 0.038(3) 0.058(3) 0.009(2) 0.024(3) 0.005(2)
C26 0.042(2) 0.042(3) 0.048(3) 0.002(2) 0.012(2) 0.002(2)
C5 0.039(2) 0.050(3) 0.056(3) 0.003(2) 0.020(2) -0.013(2)
C16 0.039(2) 0.045(3) 0.040(2) 0.004(2) 0.0093(19) -0.006(2)
C34 0.043(3) 0.055(3) 0.070(3) 0.007(3) 0.020(3) -0.013(2)
C4 0.056(3) 0.049(3) 0.069(4) -0.001(3) 0.025(3) -0.014(3)
C27 0.044(3) 0.058(3) 0.045(3) 0.005(2) 0.008(2) 0.013(2)
C13 0.062(3) 0.056(3) 0.063(3) 0.006(3) 0.034(3) -0.001(3)
C9 0.053(3) 0.091(5) 0.066(4) 0.021(3) 0.029(3) 0.001(3)
C28 0.063(3) 0.050(3) 0.049(3) 0.014(2) 0.019(3) 0.018(3)
C32 0.039(3) 0.062(4) 0.083(4) 0.013(3) 0.000(3) -0.006(3)
C33 0.035(3) 0.070(4) 0.082(4) 0.011(3) 0.011(3) -0.011(3)
C11 0.084(5) 0.060(4) 0.060(4) 0.014(3) 0.020(3) 0.001(3)
C3 0.058(4) 0.084(5) 0.057(3) -0.001(3) 0.015(3) -0.037(3)
O1 0.072(4) 0.245(9) 0.076(4) 0.015(5) 0.000(3) -0.083(5)
C2 0.040(3) 0.112(6) 0.059(3) 0.021(4) 0.013(3) -0.022(3)
C10 0.070(4) 0.105(6) 0.072(4) 0.037(4) 0.028(4) -0.007(4)
C6 0.046(3) 0.053(3) 0.104(5) -0.001(3) 0.026(3) -0.003(3)
C12 0.069(4) 0.063(4) 0.070(4) 0.008(3) 0.028(3) 0.019(3)
C1 0.044(4) 0.198(11) 0.073(5) 0.044(6) 0.005(3) -0.029(5)
C7 0.047(3) 0.088(5) 0.109(6) 0.022(4) 0.025(4) 0.011(3)
O2 0.0260(17) 0.065(2) 0.084(3) 0.012(2) 0.0259(19) 0.0038(15)
C37 0.108(8) 0.241(16) 0.125(8) 0.067(10) 0.040(7) -0.061(9)

loop_
_atom_type_symbol
_atom_type_description
_atom_type_scat_dispersion_real
_atom_type_scat_dispersion_imag
_atom_type_scat_source
C C 0.0033 0.0016 'International Tables Vol C Tables 4.2.6.8 and 6.1.1.4'
H H 0.0000 0.0000 'International Tables Vol C Tables 4.2.6.8 and 6.1.1.4'
N N 0.0061 0.0033 'International Tables Vol C Tables 4.2.6.8 and 6.1.1.4'
O O 0.0106 0.0060 'International Tables Vol C Tables 4.2.6.8 and 6.1.1.4'
Cl Cl 0.1484 0.1585 'International Tables Vol C Tables 4.2.6.8 and 6.1.1.4'
Zn Zn 0.2839 1.4301 'International Tables Vol C Tables 4.2.6.8 and 6.1.1.4'

loop_
_geom_angle_atom_site_label_1
_geom_angle_atom_site_label_2
_geom_angle_atom_site_label_3
_geom_angle
N3 Zn1 N2 74.48(14)
N3 Zn1 N4 74.47(14)
N2 Zn1 N4 146.79(14)
N3 Zn1 Cl2 111.25(11)
N2 Zn1 Cl2 101.90(12)
N4 Zn1 Cl2 100.04(11)
N3 Zn1 Cl1 134.61(11)
N2 Zn1 Cl1 96.37(11)
N4 Zn1 Cl1 97.04(11)
Cl2 Zn1 Cl1 114.13(6)
C37 C36 H36A 109.5
C37 C36 H36B 109.5
H36A C36 H36B 109.5
C37 C36 H36C 109.5
H36A C36 H36C 109.5
H36B C36 H36C 109.5
C14 N1 C8 120.6(4)
C14 N1 C5 120.2(4)
C8 N1 C5 119.1(4)
C22 N3 C24 119.8(4)
C22 N3 Zn1 120.1(3)
C24 N3 Zn1 120.1(3)
C29 N4 C25 118.5(4)
C29 N4 Zn1 125.7(3)
C25 N4 Zn1 115.6(3)
C16 C17 C18 117.5(4)
C16 C17 C20 121.1(4)
C18 C17 C20 121.4(4)
C34 N2 C30 118.9(4)
C34 N2 Zn1 125.1(3)
C30 N2 Zn1 115.8(3)
C22 C21 C20 119.5(4)
C22 C21 H21 120.2
C20 C21 H21 120.2
C24 C23 C20 120.1(4)
C24 C23 H23 120.0
C20 C23 H23 120.0
C21 C20 C23 117.7(4)
C21 C20 C17 122.0(4)
C23 C20 C17 120.3(4)
N3 C24 C23 121.0(4)
N3 C24 C25 114.3(4)
C23 C24 C25 124.6(4)
N4 C25 C26 122.1(4)
N4 C25 C24 115.0(4)
C26 C25 C24 122.9(4)
C19 C18 C17 120.9(4)
C19 C18 H18 119.5
C17 C18 H18 119.5
N2 C30 C31 121.5(4)
N2 C30 C22 115.1(4)
C31 C30 C22 123.4(4)
N3 C22 C21 121.8(4)
N3 C22 C30 113.6(4)
C21 C22 C30 124.5(4)
C13 C8 C9 118.7(5)
C13 C8 N1 121.2(5)
C9 C8 N1 120.1(5)
C16 C15 C14 120.7(4)
C16 C15 H15 119.6
C14 C15 H15 119.6
C15 C14 C19 118.2(4)
C15 C14 N1 120.7(4)
C19 C14 N1 121.1(4)
C18 C19 C14 120.9(4)
C18 C19 H19 119.5
C14 C19 H19 119.5
C32 C31 C30 118.7(5)
C32 C31 H31 120.6
C30 C31 H31 120.6
N4 C29 C28 123.7(5)
N4 C29 H29 118.2
C28 C29 H29 118.2
C25 C26 C27 118.4(5)
C25 C26 H26 120.8
C27 C26 H26 120.8
C6 C5 C4 119.5(5)
C6 C5 N1 121.5(5)
C4 C5 N1 119.0(5)
C15 C16 C17 121.6(4)
C15 C16 H16 119.2
C17 C16 H16 119.2
N2 C34 C33 123.2(5)
N2 C34 H34 118.4
C33 C34 H34 118.4
C3 C4 C5 119.5(6)
C3 C4 H4 120.2
C5 C4 H4 120.2
C26 C27 C28 119.2(5)
C26 C27 H27 120.4
C28 C27 H27 120.4
C8 C13 C12 120.2(5)
C8 C13 H13 119.9
C12 C13 H13 119.9
C10 C9 C8 120.5(6)
C10 C9 H9 119.8
C8 C9 H9 119.8
C29 C28 C27 118.1(5)
C29 C28 H28 120.9
C27 C28 H28 120.9
C31 C32 C33 119.7(5)
C31 C32 H32 120.2
C33 C32 H32 120.2
C34 C33 C32 117.9(5)
C34 C33 H33 121.1
C32 C33 H33 121.1
C12 C11 C10 119.5(6)
C12 C11 H11 120.2
C10 C11 H11 120.2
C4 C3 C2 120.3(6)
C4 C3 H3 119.8
C2 C3 H3 119.8
C7 C2 C3 120.0(5)
C7 C2 C1 121.1(8)
C3 C2 C1 119.0(8)
C11 C10 C9 120.6(6)
C11 C10 H10 119.7
C9 C10 H10 119.7
C5 C6 C7 120.2(6)
C5 C6 H6 119.9
C7 C6 H6 119.9
C11 C12 C13 120.5(6)
C11 C12 H12 119.8
C13 C12 H12 119.8
O1 C1 C2 126.5(11)
O1 C1 H1 116.8
C2 C1 H1 116.8
C2 C7 C6 120.4(7)
C2 C7 H7 119.8
C6 C7 H7 119.8
C37 O2 H2 109.5
O2 C37 C36 116.7(7)
O2 C37 H37A 108.1
C36 C37 H37A 108.1
O2 C37 H37B 108.1
C36 C37 H37B 108.1
H37A C37 H37B 107.3

loop_
_geom_bond_atom_site_label_1
_geom_bond_atom_site_label_2
_geom_bond_distance
Zn1 N3 2.091(4)
Zn1 N2 2.196(4)
Zn1 N4 2.221(4)
Zn1 Cl2 2.2559(15)
Zn1 Cl1 2.2806(14)
C36 C37 1.713(14)
C36 H36A 0.9600
C36 H36B 0.9600
C36 H36C 0.9600
N1 C14 1.415(6)
N1 C8 1.425(7)
N1 C5 1.420(6)
N3 C22 1.347(6)
N3 C24 1.350(6)
N4 C29 1.337(6)
N4 C25 1.339(6)
C17 C16 1.392(6)
C17 C18 1.407(6)
C17 C20 1.477(6)
N2 C34 1.334(6)
N2 C30 1.341(6)
C21 C22 1.390(6)
C21 C20 1.401(6)
C21 H21 0.9300
C23 C24 1.394(6)
C23 C20 1.400(6)
C23 H23 0.9300
C24 C25 1.490(6)
C25 C26 1.395(7)
C18 C19 1.377(7)
C18 H18 0.9300
C30 C31 1.393(7)
C30 C22 1.488(6)
C8 C13 1.378(8)
C8 C9 1.381(8)
C15 C16 1.381(7)
C15 C14 1.389(7)
C15 H15 0.9300
C14 C19 1.401(7)
C19 H19 0.9300
C31 C32 1.374(7)
C31 H31 0.9300
C29 C28 1.369(8)
C29 H29 0.9300
C26 C27 1.393(7)
C26 H26 0.9300
C5 C6 1.378(8)
C5 C4 1.390(7)
C16 H16 0.9300
C34 C33 1.370(8)
C34 H34 0.9300
C4 C3 1.390(8)
C4 H4 0.9300
C27 C28 1.394(8)
C27 H27 0.9300
C13 C12 1.395(8)
C13 H13 0.9300
C9 C10 1.378(9)
C9 H9 0.9300
C28 H28 0.9300
C32 C33 1.393(9)
C32 H32 0.9300
C33 H33 0.9300
C11 C12 1.355(10)
C11 C10 1.375(11)
C11 H11 0.9300
C3 C2 1.381(10)
C3 H3 0.9300
O1 C1 1.161(13)
C2 C7 1.360(11)
C2 C1 1.495(9)
C10 H10 0.9300
C6 C7 1.389(9)
C6 H6 0.9300
C12 H12 0.9300
C1 H1 0.9300
C7 H7 0.9300
O2 C37 1.671(17)
O2 H2 0.8200
C37 H37A 0.9700
C37 H37B 0.9700

loop_
_geom_torsion_atom_site_label_1
_geom_torsion_atom_site_label_2
_geom_torsion_atom_site_label_3
_geom_torsion_atom_site_label_4
_geom_torsion
N2 Zn1 N3 C22 8.8(3)
N4 Zn1 N3 C22 176.9(4)
Cl2 Zn1 N3 C22 -88.2(3)
Cl1 Zn1 N3 C22 92.4(3)
N2 Zn1 N3 C24 -174.9(4)
N4 Zn1 N3 C24 -6.8(3)
Cl2 Zn1 N3 C24 88.1(3)
Cl1 Zn1 N3 C24 -91.3(3)
N3 Zn1 N4 C29 -177.2(4)
N2 Zn1 N4 C29 -155.9(4)
Cl2 Zn1 N4 C29 73.3(4)
Cl1 Zn1 N4 C29 -42.8(4)
N3 Zn1 N4 C25 6.3(3)
N2 Zn1 N4 C25 27.6(5)
Cl2 Zn1 N4 C25 -103.2(3)
Cl1 Zn1 N4 C25 140.7(3)
N3 Zn1 N2 C34 175.3(5)
N4 Zn1 N2 C34 154.0(4)
Cl2 Zn1 N2 C34 -75.7(5)
Cl1 Zn1 N2 C34 40.7(5)
N3 Zn1 N2 C30 -8.1(3)
N4 Zn1 N2 C30 -29.4(5)
Cl2 Zn1 N2 C30 101.0(3)
Cl1 Zn1 N2 C30 -142.7(3)
C22 C21 C20 C23 1.3(6)
C22 C21 C20 C17 -179.2(4)
C24 C23 C20 C21 -1.2(6)
C24 C23 C20 C17 179.3(4)
C16 C17 C20 C21 -154.3(5)
C18 C17 C20 C21 27.4(7)
C16 C17 C20 C23 25.1(7)
C18 C17 C20 C23 -153.1(4)
C22 N3 C24 C23 1.0(6)
Zn1 N3 C24 C23 -175.3(3)
C22 N3 C24 C25 -177.3(4)
Zn1 N3 C24 C25 6.4(5)
C20 C23 C24 N3 0.1(6)
C20 C23 C24 C25 178.2(4)
C29 N4 C25 C26 0.1(7)
Zn1 N4 C25 C26 176.8(4)
C29 N4 C25 C24 178.2(4)
Zn1 N4 C25 C24 -5.1(5)
N3 C24 C25 N4 -0.5(6)
C23 C24 C25 N4 -178.7(4)
N3 C24 C25 C26 177.6(4)
C23 C24 C25 C26 -0.7(7)
C16 C17 C18 C19 -2.8(7)
C20 C17 C18 C19 175.6(4)
C34 N2 C30 C31 1.1(8)
Zn1 N2 C30 C31 -175.8(4)
C34 N2 C30 C22 -176.6(5)
Zn1 N2 C30 C22 6.6(5)
C24 N3 C22 C21 -0.9(6)
Zn1 N3 C22 C21 175.4(3)
C24 N3 C22 C30 175.5(4)
Zn1 N3 C22 C30 -8.2(5)
C20 C21 C22 N3 -0.3(7)
C20 C21 C22 C30 -176.3(4)
N2 C30 C22 N3 0.6(6)
C31 C30 C22 N3 -177.0(5)
N2 C30 C22 C21 177.0(4)
C31 C30 C22 C21 -0.6(7)
C14 N1 C8 C13 -47.7(7)
C5 N1 C8 C13 135.0(6)
C14 N1 C8 C9 133.9(6)
C5 N1 C8 C9 -43.4(8)
C16 C15 C14 C19 -3.9(8)
C16 C15 C14 N1 176.1(5)
C8 N1 C14 C15 148.6(5)
C5 N1 C14 C15 -34.1(7)
C8 N1 C14 C19 -31.4(7)
C5 N1 C14 C19 145.9(5)
C17 C18 C19 C14 0.1(8)
C15 C14 C19 C18 3.3(8)
N1 C14 C19 C18 -176.8(5)
N2 C30 C31 C32 -2.4(8)
C22 C30 C31 C32 175.1(5)
C25 N4 C29 C28 1.8(8)
Zn1 N4 C29 C28 -174.6(4)
N4 C25 C26 C27 -1.4(7)
C24 C25 C26 C27 -179.3(4)
C14 N1 C5 C6 -38.6(8)
C8 N1 C5 C6 138.7(6)
C14 N1 C5 C4 140.5(5)
C8 N1 C5 C4 -42.2(7)
C14 C15 C16 C17 1.3(8)
C18 C17 C16 C15 2.1(7)
C20 C17 C16 C15 -176.3(5)
C30 N2 C34 C33 0.5(9)
Zn1 N2 C34 C33 177.0(5)
C6 C5 C4 C3 0.1(9)
N1 C5 C4 C3 -179.0(5)
C25 C26 C27 C28 0.8(8)
C9 C8 C13 C12 1.0(9)
N1 C8 C13 C12 -177.4(5)
C13 C8 C9 C10 -2.0(10)
N1 C8 C9 C10 176.5(6)
N4 C29 C28 C27 -2.3(8)
C26 C27 C28 C29 0.9(8)
C30 C31 C32 C33 2.2(10)
N2 C34 C33 C32 -0.6(11)
C31 C32 C33 C34 -0.7(11)
C5 C4 C3 C2 -1.2(9)
C4 C3 C2 C7 0.8(10)
C4 C3 C2 C1 -179.4(6)
C12 C11 C10 C9 1.0(12)
C8 C9 C10 C11 1.0(12)
C4 C5 C6 C7 1.4(10)
N1 C5 C6 C7 -179.5(6)
C10 C11 C12 C13 -2.0(11)
C8 C13 C12 C11 1.0(10)
C7 C2 C1 O1 -178.8(8)
C3 C2 C1 O1 1.4(12)
C3 C2 C7 C6 0.7(11)
C1 C2 C7 C6 -179.1(7)
C5 C6 C7 C2 -1.8(12)
